data_2203253
loop_
_publ_author_name
'Din\,cer, Muharrem'
'Y\?ild\?ir\?im, \.Ismail'
'Koca, \.Irfan'
'\"Ozdemir, Nam\?ik'

_publ_section_title
;
 3,5-Bis(4-methylbenzoyl)-2,6-bis(4-methylphenyl)-4<i>H</i>-pyran-4-one
;
_journal_issue 2
_journal_name_full 'Acta Crystallographica Section E'
_journal_page_first o207
_journal_page_last o209
_journal_paper_doi 10.1107/S1600536804000121
_journal_volume 60
_journal_year 2004
_chemical_formula_iupac 'C35 H28 O4'
_chemical_formula_moiety 'C35 H28 O4'
_chemical_formula_structural 'C35 H28 O4'
_chemical_formula_sum 'C35 H28 O4'
_chemical_formula_weight 512.57
_chemical_name_systematic
;
3,5-Bis(4-methylbenzoyl)-2,6-bis(4-methylphenyl)-4H-pyran-4-one
;
_space_group_IT_number 14
_symmetry_cell_setting monoclinic
_symmetry_space_group_name_Hall '-P 2yn'
_symmetry_space_group_name_H-M 'P 1 21/n 1'
_atom_sites_solution_hydrogens difmap
_atom_sites_solution_primary direct
_atom_sites_solution_secondary difmap
_audit_creation_method SHELXL-97
_cell_angle_alpha 90.00
_cell_angle_beta 94.297(7)
_cell_angle_gamma 90.00
_cell_formula_units_Z 4
_cell_length_a 10.8893(10)
_cell_length_b 10.6093(7)
_cell_length_c 23.629(2)
_cell_measurement_reflns_used 7653
_cell_measurement_temperature 293(2)
_cell_measurement_theta_max 24.1
_cell_measurement_theta_min 1.7
_cell_volume 2722.1(4)
_computing_cell_refinement X-AREA
_computing_data_collection 'X-AREA (Stoe & Cie, 2002)'
_computing_data_reduction 'X-RED32 (Stoe & Cie, 2002)'
_computing_molecular_graphics 'ORTEP-3 for Windows (Farrugia, 1997)'
_computing_publication_material 'WinGX (Farrugia, 1999)'
_computing_structure_refinement 'SHELXL97 (Sheldrick, 1997)'
_computing_structure_solution 'SHELXS97 (Sheldrick, 1997)'
_diffrn_ambient_temperature 293(2)
_diffrn_detector_area_resol_mean 6.67
_diffrn_measured_fraction_theta_full 1.000
_diffrn_measured_fraction_theta_max 1.000
_diffrn_measurement_device_type 'Stoe IPDS-2'
_diffrn_measurement_method \f
_diffrn_radiation_monochromator 'plane graphite'
_diffrn_radiation_source 'sealed X-ray tube'
_diffrn_radiation_type MoK\a
_diffrn_radiation_wavelength 0.71073
_diffrn_reflns_av_R_equivalents 0.085
_diffrn_reflns_av_sigmaI/netI 0.082
_diffrn_reflns_limit_h_max 12
_diffrn_reflns_limit_h_min -11
_diffrn_reflns_limit_k_max 12
_diffrn_reflns_limit_k_min -12
_diffrn_reflns_limit_l_max 28
_diffrn_reflns_limit_l_min -28
_diffrn_reflns_number 24172
_diffrn_reflns_theta_full 25.0
_diffrn_reflns_theta_max 25.0
_diffrn_reflns_theta_min 1.7
_diffrn_standards_decay_% 0
_diffrn_standards_interval_count 0
_diffrn_standards_number 0
_exptl_absorpt_coefficient_mu 0.08
_exptl_absorpt_correction_type none
_exptl_crystal_colour yellow
_exptl_crystal_density_diffrn 1.251
_exptl_crystal_density_method 'not measured'
_exptl_crystal_description prism
_exptl_crystal_F_000 1080
_exptl_crystal_size_max 0.32
_exptl_crystal_size_mid 0.26
_exptl_crystal_size_min 0.13
_refine_diff_density_max 0.17
_refine_diff_density_min -0.16
_refine_ls_extinction_coef 0.0137(7)
_refine_ls_extinction_expression Fc^*^=kFc[1+0.001xFc^2^\l^3^/sin(2\q)]^-1/4^
_refine_ls_extinction_method SHELXL97
_refine_ls_goodness_of_fit_ref 1.01
_refine_ls_hydrogen_treatment mixed
_refine_ls_matrix_type full
_refine_ls_number_parameters 417
_refine_ls_number_reflns 4785
_refine_ls_number_restraints 105
_refine_ls_restrained_S_all 1.00
_refine_ls_R_factor_all 0.102
_refine_ls_R_factor_gt 0.045
_refine_ls_shift/su_max 0.000
_refine_ls_shift/su_mean 0.000
_refine_ls_structure_factor_coef Fsqd
_refine_ls_weighting_details 'calc w = 1/[\s^2^(Fo^2^)+(0.0246P)^2^] where P = (Fo^2^+2Fc^2^)/3'
_refine_ls_weighting_scheme calc
_refine_ls_wR_factor_gt 0.084
_refine_ls_wR_factor_ref 0.090
_reflns_number_gt 2115
_reflns_number_total 4785
_reflns_threshold_expression I>2\s(I)
_cod_data_source_file ya6191.cif
_cod_data_source_block I
_cod_original_sg_symbol_H-M 'P 21/n'
_cod_database_code 2203253
_cod_database_fobs_code 2203253

loop_
_symmetry_equiv_pos_as_xyz
'x, y, z'
'-x+1/2, y+1/2, -z+1/2'
'-x, -y, -z'
'x-1/2, -y-1/2, z-1/2'

loop_
_atom_site_label
_atom_site_fract_x
_atom_site_fract_y
_atom_site_fract_z
_atom_site_U_iso_or_equiv
_atom_site_adp_type
_atom_site_calc_flag
_atom_site_refinement_flags
_atom_site_occupancy
_atom_site_type_symbol
O1 0.40957(14) 0.33407(14) 0.22917(6) 0.0586(4) Uani d U 1 O
O2 0.09072(17) 0.10024(18) 0.27285(7) 0.0892(6) Uani d U 1 O
O3 0.08728(16) 0.23371(18) 0.14560(7) 0.0854(6) Uani d U 1 O
O4 0.24416(17) 0.37582(18) 0.04744(7) 0.0891(6) Uani d U 1 O
C1 0.3148(2) 0.2915(2) 0.25881(9) 0.0573(6) Uani d U 1 C
C2 0.2056(2) 0.2600(2) 0.23252(9) 0.0590(6) Uani d U 1 C
C3 0.1865(3) 0.2647(2) 0.17114(10) 0.0659(7) Uani d U 1 C
C4 0.2922(2) 0.3051(2) 0.14178(9) 0.0579(6) Uani d U 1 C
C5 0.3964(2) 0.3416(2) 0.17073(9) 0.0570(6) Uani d U 1 C
C6 0.2788(2) 0.2895(3) 0.07851(10) 0.0665(7) Uani d U 1 C
C7 0.3060(2) 0.1625(3) 0.05648(10) 0.0620(7) Uani d U 1 C
C8 0.2890(3) 0.1387(3) -0.00136(11) 0.0784(8) Uani d U 1 C
H8 0.257(2) 0.211(2) -0.0265(10) 0.102(9) Uiso d . 1 H
C9 0.3146(3) 0.0199(4) -0.02181(14) 0.0880(9) Uani d U 1 C
H9 0.302(2) 0.007(2) -0.0636(11) 0.101(9) Uiso d . 1 H
C10 0.3556(2) -0.0765(3) 0.01344(13) 0.0806(8) Uani d U 1 C
C11 0.3727(3) -0.0524(3) 0.07046(13) 0.0809(8) Uani d U 1 C
H11 0.403(2) -0.119(2) 0.0958(10) 0.098(10) Uiso d . 1 H
C12 0.3477(2) 0.0658(3) 0.09199(12) 0.0731(8) Uani d U 1 C
H12 0.357(2) 0.081(2) 0.1309(9) 0.083(8) Uiso d . 1 H
C13 0.5112(2) 0.3881(2) 0.14893(9) 0.0557(6) Uani d U 1 C
C14 0.5112(3) 0.4619(2) 0.10022(10) 0.0659(7) Uani d U 1 C
H14 0.427(2) 0.477(2) 0.0816(9) 0.087(8) Uiso d . 1 H
C15 0.6203(3) 0.5033(3) 0.08109(11) 0.0704(8) Uani d U 1 C
H15 0.619(2) 0.557(2) 0.0451(10) 0.112(10) Uiso d . 1 H
C16 0.7324(2) 0.4745(2) 0.10890(10) 0.0677(7) Uani d U 1 C
C17 0.7321(3) 0.4015(3) 0.15753(11) 0.0750(8) Uani d U 1 C
H17 0.811(2) 0.379(2) 0.1776(9) 0.096(9) Uiso d . 1 H
C18 0.6237(3) 0.3610(3) 0.17761(11) 0.0672(7) Uani d U 1 C
H18 0.623(2) 0.314(2) 0.2129(9) 0.080(8) Uiso d . 1 H
C19 0.3511(2) 0.2889(2) 0.32022(9) 0.0589(6) Uani d U 1 C
C20 0.3274(3) 0.1853(3) 0.35341(11) 0.0712(8) Uani d U 1 C
H20 0.287(2) 0.115(2) 0.3389(9) 0.076(8) Uiso d . 1 H
C21 0.3625(3) 0.1846(3) 0.41091(11) 0.0729(8) Uani d U 1 C
H21 0.345(2) 0.112(2) 0.4316(10) 0.098(10) Uiso d . 1 H
C22 0.4218(2) 0.2866(3) 0.43656(10) 0.0697(7) Uani d U 1 C
C23 0.4441(3) 0.3887(3) 0.40326(11) 0.0759(8) Uani d U 1 C
H23 0.483(2) 0.458(2) 0.4198(9) 0.087(9) Uiso d . 1 H
C24 0.4108(2) 0.3914(3) 0.34582(11) 0.0676(7) Uani d U 1 C
H24 0.4260(19) 0.465(2) 0.3232(8) 0.067(7) Uiso d . 1 H
C25 0.0996(2) 0.2130(3) 0.26356(9) 0.0661(7) Uani d U 1 C
C26 0.0051(2) 0.3031(2) 0.27984(9) 0.0608(6) Uani d U 1 C
C27 -0.0958(3) 0.2577(3) 0.30712(10) 0.0723(7) Uani d U 1 C
H27 -0.095(3) 0.158(3) 0.3214(10) 0.131(11) Uiso d . 1 H
C28 -0.1881(3) 0.3399(3) 0.32006(11) 0.0762(8) Uani d U 1 C
H28 -0.263(2) 0.306(2) 0.3394(10) 0.101(9) Uiso d . 1 H
C29 -0.1839(3) 0.4665(3) 0.30617(10) 0.0733(7) Uani d U 1 C
C30 -0.0824(3) 0.5098(3) 0.28016(12) 0.0808(9) Uani d U 1 C
H30 -0.071(2) 0.592(3) 0.2728(10) 0.103(11) Uiso d . 1 H
C31 0.0117(3) 0.4298(3) 0.26730(11) 0.0705(8) Uani d U 1 C
H31 0.079(2) 0.462(2) 0.2488(8) 0.068(8) Uiso d . 1 H
C32 -0.2887(3) 0.5526(3) 0.31761(12) 0.1001(9) Uani d U 1 C
H32A -0.3504 0.5059 0.3357 0.150 Uiso calc R 1 H
H32B -0.3239 0.5867 0.2824 0.150 Uiso calc R 1 H
H32C -0.2589 0.6200 0.3420 0.150 Uiso calc R 1 H
C33 0.4598(3) 0.2848(3) 0.49934(9) 0.0982(10) Uani d U 1 C
H33A 0.4993 0.3630 0.5101 0.147 Uiso calc R 1 H
H33B 0.5159 0.2163 0.5076 0.147 Uiso calc R 1 H
H33C 0.3882 0.2739 0.5202 0.147 Uiso calc R 1 H
C34 0.8532(2) 0.5203(3) 0.08873(10) 0.0957(9) Uani d U 1 C
H34A 0.9200 0.4897 0.1138 0.144 Uiso calc R 1 H
H34B 0.8541 0.6108 0.0885 0.144 Uiso calc R 1 H
H34C 0.8620 0.4895 0.0511 0.144 Uiso calc R 1 H
C35 0.3823(3) -0.2056(3) -0.01013(13) 0.1124(11) Uani d U 1 C
H35A 0.4096 -0.2609 0.0204 0.169 Uiso calc R 1 H
H35B 0.4454 -0.1987 -0.0362 0.169 Uiso calc R 1 H
H35C 0.3088 -0.2391 -0.0295 0.169 Uiso calc R 1 H

loop_
_atom_site_aniso_label
_atom_site_aniso_U_11
_atom_site_aniso_U_22
_atom_site_aniso_U_33
_atom_site_aniso_U_12
_atom_site_aniso_U_13
_atom_site_aniso_U_23
O1 0.0639(11) 0.0618(11) 0.0505(9) -0.0077(9) 0.0069(8) -0.0040(7)
O2 0.0966(15) 0.0606(13) 0.1139(14) -0.0065(11) 0.0311(11) 0.0077(11)
O3 0.0704(12) 0.1130(16) 0.0720(11) -0.0184(11) -0.0006(9) -0.0032(10)
O4 0.1149(16) 0.0807(14) 0.0689(11) 0.0014(12) -0.0112(10) 0.0072(10)
C1 0.0660(17) 0.0501(15) 0.0569(14) -0.0065(13) 0.0116(13) -0.0009(11)
C2 0.0642(16) 0.0588(16) 0.0551(14) -0.0068(13) 0.0106(12) -0.0022(12)
C3 0.0713(18) 0.0638(18) 0.0622(16) -0.0035(15) 0.0027(14) -0.0037(13)
C4 0.0636(17) 0.0578(16) 0.0524(14) -0.0039(13) 0.0042(12) -0.0025(12)
C5 0.0702(17) 0.0521(16) 0.0493(14) 0.0004(13) 0.0077(12) -0.0015(11)
C6 0.0645(18) 0.0750(19) 0.0592(16) -0.0075(15) -0.0007(13) 0.0042(14)
C7 0.0589(17) 0.0740(18) 0.0535(15) -0.0088(14) 0.0062(12) -0.0055(13)
C8 0.078(2) 0.099(2) 0.0574(17) -0.0008(19) 0.0033(14) -0.0081(17)
C9 0.081(2) 0.116(3) 0.067(2) -0.006(2) 0.0092(16) -0.028(2)
C10 0.0658(19) 0.089(2) 0.089(2) -0.0058(17) 0.0150(16) -0.0261(18)
C11 0.081(2) 0.081(2) 0.082(2) 0.0043(18) 0.0127(16) -0.0100(19)
C12 0.082(2) 0.076(2) 0.0617(18) 0.0024(16) 0.0089(15) -0.0071(15)
C13 0.0606(16) 0.0538(16) 0.0529(14) -0.0013(13) 0.0064(12) -0.0038(12)
C14 0.0692(19) 0.0701(19) 0.0589(15) -0.0045(16) 0.0072(14) 0.0015(13)
C15 0.077(2) 0.074(2) 0.0619(16) -0.0060(16) 0.0098(15) 0.0079(14)
C16 0.0686(18) 0.0692(18) 0.0665(15) -0.0115(15) 0.0140(14) -0.0027(14)
C17 0.0647(19) 0.085(2) 0.0754(18) -0.0089(17) 0.0029(16) 0.0081(15)
C18 0.0671(19) 0.071(2) 0.0633(17) -0.0078(15) 0.0050(14) 0.0072(14)
C19 0.0616(16) 0.0604(17) 0.0551(14) -0.0025(14) 0.0074(11) -0.0012(13)
C20 0.084(2) 0.063(2) 0.0675(18) -0.0074(16) 0.0093(15) 0.0018(15)
C21 0.077(2) 0.079(2) 0.0631(18) 0.0044(17) 0.0086(14) 0.0124(16)
C22 0.0605(17) 0.093(2) 0.0562(15) 0.0024(16) 0.0071(13) 0.0034(15)
C23 0.078(2) 0.086(2) 0.0637(18) -0.0109(18) 0.0041(14) -0.0117(16)
C24 0.0743(19) 0.0697(19) 0.0591(17) -0.0106(16) 0.0077(13) 0.0000(15)
C25 0.0749(19) 0.0652(19) 0.0580(15) -0.0120(16) 0.0044(13) -0.0014(14)
C26 0.0616(16) 0.0633(18) 0.0577(14) -0.0081(15) 0.0067(12) -0.0007(13)
C27 0.0742(19) 0.079(2) 0.0642(16) -0.0081(18) 0.0096(14) 0.0061(15)
C28 0.069(2) 0.085(2) 0.0761(18) -0.0082(18) 0.0155(16) 0.0057(16)
C29 0.0681(19) 0.083(2) 0.0686(16) 0.0012(18) 0.0033(14) -0.0021(15)
C30 0.080(2) 0.069(2) 0.095(2) -0.0047(19) 0.0156(16) 0.0036(17)
C31 0.0691(19) 0.066(2) 0.0775(18) -0.0099(17) 0.0154(15) 0.0006(15)
C32 0.080(2) 0.107(2) 0.115(2) 0.0169(19) 0.0184(17) 0.0044(19)
C33 0.085(2) 0.150(3) 0.0581(15) 0.007(2) -0.0040(14) 0.0016(16)
C34 0.083(2) 0.114(3) 0.0929(19) -0.0230(19) 0.0252(16) 0.0101(17)
C35 0.095(2) 0.105(3) 0.142(3) -0.007(2) 0.0353(19) -0.050(2)

loop_
_atom_type_symbol
_atom_type_description
_atom_type_scat_dispersion_real
_atom_type_scat_dispersion_imag
_atom_type_scat_source
C C 0.0033 0.0016 'International Tables Vol C Tables 4.2.6.8 and 6.1.1.4'
H H 0.0000 0.0000 'International Tables Vol C Tables 4.2.6.8 and 6.1.1.4'
O O 0.0106 0.0060 'International Tables Vol C Tables 4.2.6.8 and 6.1.1.4'

loop_
_geom_angle_atom_site_label_1
_geom_angle_atom_site_label_2
_geom_angle_atom_site_label_3
_geom_angle
_geom_angle_publ_flag
C1 O1 C5 120.41(18) yes
C2 C1 O1 121.5(2) yes
C2 C1 C19 127.9(2) ?
O1 C1 C19 110.6(2) ?
C1 C2 C3 120.7(2) yes
C1 C2 C25 123.0(2) ?
C3 C2 C25 116.3(2) ?
O3 C3 C2 122.1(2) yes
O3 C3 C4 122.5(2) yes
C2 C3 C4 115.4(2) yes
C5 C4 C3 120.9(2) yes
C5 C4 C6 123.8(2) ?
C3 C4 C6 115.0(2) ?
C4 C5 O1 121.0(2) yes
C4 C5 C13 128.9(2) ?
O1 C5 C13 110.04(19) ?
O4 C6 C7 122.3(2) yes
O4 C6 C4 121.4(2) yes
C7 C6 C4 116.3(2) ?
C12 C7 C8 118.5(3) ?
C12 C7 C6 121.8(2) ?
C8 C7 C6 119.7(3) ?
C9 C8 C7 119.5(3) ?
C9 C8 H8 123.6(14) ?
C7 C8 H8 116.9(14) ?
C10 C9 C8 122.1(3) ?
C10 C9 H9 121.0(15) ?
C8 C9 H9 116.9(15) ?
C11 C10 C9 118.1(3) ?
C11 C10 C35 121.0(3) ?
C9 C10 C35 120.9(3) ?
C10 C11 C12 120.9(3) ?
C10 C11 H11 119.1(15) ?
C12 C11 H11 120.0(15) ?
C7 C12 C11 120.9(3) ?
C7 C12 H12 118.3(15) ?
C11 C12 H12 120.9(15) ?
C18 C13 C14 117.8(2) ?
C18 C13 C5 120.1(2) ?
C14 C13 C5 122.0(2) ?
C15 C14 C13 120.3(3) ?
C15 C14 H14 126.0(14) ?
C13 C14 H14 113.6(14) ?
C14 C15 C16 122.0(3) ?
C14 C15 H15 119.3(15) ?
C16 C15 H15 118.7(15) ?
C15 C16 C17 117.6(3) ?
C15 C16 C34 122.6(2) ?
C17 C16 C34 119.8(3) ?
C18 C17 C16 121.1(3) ?
C18 C17 H17 120.2(14) ?
C16 C17 H17 118.7(15) ?
C17 C18 C13 121.1(3) ?
C17 C18 H18 121.4(14) ?
C13 C18 H18 117.4(14) ?
C24 C19 C20 118.5(2) ?
C24 C19 C1 119.9(2) ?
C20 C19 C1 121.6(2) ?
C21 C20 C19 120.7(3) ?
C21 C20 H20 116.8(14) ?
C19 C20 H20 122.5(14) ?
C22 C21 C20 120.9(3) ?
C22 C21 H21 121.7(15) ?
C20 C21 H21 117.4(15) ?
C23 C22 C21 117.7(3) ?
C23 C22 C33 121.8(3) ?
C21 C22 C33 120.5(3) ?
C22 C23 C24 122.4(3) ?
C22 C23 H23 119.0(15) ?
C24 C23 H23 118.6(15) ?
C23 C24 C19 119.7(3) ?
C23 C24 H24 121.1(12) ?
C19 C24 H24 119.2(12) ?
O2 C25 C26 121.4(3) yes
O2 C25 C2 119.2(3) yes
C26 C25 C2 119.3(2) ?
C31 C26 C27 119.3(3) ?
C31 C26 C25 121.7(3) ?
C27 C26 C25 118.9(3) ?
C28 C27 C26 119.5(3) ?
C28 C27 H27 121.6(15) ?
C26 C27 H27 118.7(15) ?
C27 C28 C29 121.5(3) ?
C27 C28 H28 119.3(15) ?
C29 C28 H28 119.2(15) ?
C30 C29 C28 118.1(3) ?
C30 C29 C32 121.4(3) ?
C28 C29 C32 120.5(3) ?
C31 C30 C29 121.6(3) ?
C31 C30 H30 116.1(19) ?
C29 C30 H30 122.2(19) ?
C26 C31 C30 120.0(3) ?
C26 C31 H31 120.3(14) ?
C30 C31 H31 119.7(14) ?
C29 C32 H32A 109.5 ?
C29 C32 H32B 109.5 ?
H32A C32 H32B 109.5 ?
C29 C32 H32C 109.5 ?
H32A C32 H32C 109.5 ?
H32B C32 H32C 109.5 ?
C22 C33 H33A 109.5 ?
C22 C33 H33B 109.5 ?
H33A C33 H33B 109.5 ?
C22 C33 H33C 109.5 ?
H33A C33 H33C 109.5 ?
H33B C33 H33C 109.5 ?
C16 C34 H34A 109.5 ?
C16 C34 H34B 109.5 ?
H34A C34 H34B 109.5 ?
C16 C34 H34C 109.5 ?
H34A C34 H34C 109.5 ?
H34B C34 H34C 109.5 ?
C10 C35 H35A 109.5 ?
C10 C35 H35B 109.5 ?
H35A C35 H35B 109.5 ?
C10 C35 H35C 109.5 ?
H35A C35 H35C 109.5 ?
H35B C35 H35C 109.5 ?

loop_
_geom_bond_atom_site_label_1
_geom_bond_atom_site_label_2
_geom_bond_distance
_geom_bond_publ_flag
O1 C1 1.367(3) yes
O1 C5 1.380(2) yes
O2 C25 1.221(3) yes
O3 C3 1.242(2) yes
O4 C6 1.216(3) yes
C1 C2 1.342(3) yes
C1 C19 1.475(3) yes
C2 C3 1.451(3) yes
C2 C25 1.498(3) yes
C3 C4 1.452(3) yes
C4 C5 1.338(3) yes
C4 C6 1.500(3) yes
C5 C13 1.472(3) yes
C6 C7 1.483(3) ?
C7 C12 1.381(3) ?
C7 C8 1.388(3) ?
C8 C9 1.386(4) ?
C8 H8 1.02(2) ?
C9 C10 1.372(4) ?
C9 H9 1.00(2) ?
C10 C11 1.370(4) ?
C10 C35 1.515(4) ?
C11 C12 1.387(4) ?
C11 H11 0.97(2) ?
C12 H12 0.93(2) ?
C13 C18 1.385(3) ?
C13 C14 1.392(3) ?
C14 C15 1.374(3) ?
C14 H14 1.00(2) ?
C15 C16 1.377(3) ?
C15 H15 1.02(3) ?
C16 C17 1.386(3) ?
C16 C34 1.512(3) ?
C17 C18 1.373(3) ?
C17 H17 0.98(2) ?
C18 H18 0.97(2) ?
C19 C24 1.382(3) ?
C19 C20 1.386(3) ?
C20 C21 1.384(3) ?
C20 H20 0.92(2) ?
C21 C22 1.377(3) ?
C21 H21 0.94(2) ?
C22 C23 1.371(4) ?
C22 C33 1.510(3) ?
C23 C24 1.379(3) ?
C23 H23 0.92(2) ?
C24 H24 0.97(2) ?
C25 C26 1.477(3) ?
C26 C31 1.379(3) ?
C26 C27 1.400(3) ?
C27 C28 1.382(4) ?
C27 H27 1.11(3) ?
C28 C29 1.384(4) ?
C28 H28 1.03(3) ?
C29 C30 1.382(4) ?
C29 C32 1.503(3) ?
C30 C31 1.382(4) ?
C30 H30 0.90(3) ?
C31 H31 0.95(2) ?
C32 H32A 0.9600 ?
C32 H32B 0.9600 ?
C32 H32C 0.9600 ?
C33 H33A 0.9600 ?
C33 H33B 0.9600 ?
C33 H33C 0.9600 ?
C34 H34A 0.9600 ?
C34 H34B 0.9600 ?
C34 H34C 0.9600 ?
C35 H35A 0.9600 ?
C35 H35B 0.9600 ?
C35 H35C 0.9600 ?

loop_
_geom_hbond_atom_site_label_D
_geom_hbond_atom_site_label_H
_geom_hbond_atom_site_label_A
_geom_hbond_site_symmetry_A
_geom_hbond_distance_DH
_geom_hbond_distance_HA
_geom_hbond_distance_DA
_geom_hbond_angle_DHA
C14 H14 O4 . 1.00(2) 2.36(2) 3.210(3) 143.2(19)
C20 H20 O2 . 0.92(2) 2.56(2) 3.216(4) 129.1(18)
C27 H27 Cg3 2_545 1.11(3) 2.70(3) 3.792(3) 169(2)

loop_
_cod_related_entry_id
_cod_related_entry_database
_cod_related_entry_code
1 ChemSpider 21131087
